data_4115735
loop_
_publ_author_name
'Jos\'e Barluenga'
'Angel L. Su\'arez-Sobrino'
'Miguel Tom\'as'
'Santiago Garc\'ia-Granda'
'Rafael Santiago-Garc\'ia'

_publ_contact_author
;
      Santiago Garc\'ia-Granda
      Departamento de Qu\'imica F\'isica y Anal\'itica
      Facultad de Qu\'imica
      Universidad de Oviedo
      Avda. Juli\'an Claver\'ia, 8
      33006 Oviedo
      Spain
;
_publ_contact_author_email sgg@sauron.quimica.uniovi.es
_publ_contact_author_fax '0034 98 5103125'
_publ_contact_author_phone '0034 98 5103477'
_publ_section_title
;
 Diastereo- and Enantioselective Cyclopropanation with Chromium Fischer
 Carbene Complexes: Alkenyl Oxazolines as Useful Achiral and Chiral
 Substrates
;
_journal_name_full 'Journal of the American Chemical Society'
_journal_page_first 10494
_journal_page_last 10501
_journal_paper_doi 10.1021/ja010719m
_journal_volume 123
_journal_year 2001
_chemical_compound_source synthesis
_chemical_formula_moiety 'C18 H27 N O2'
_chemical_formula_sum 'C18 H27 N O2'
_chemical_formula_weight 289.41
_chemical_name_systematic
;
?
;
_space_group_IT_number 4
_symmetry_cell_setting monoclinic
_symmetry_space_group_name_Hall 'P 2yb'
_symmetry_space_group_name_H-M 'P 1 21 1'
_atom_sites_solution_hydrogens geom
_atom_sites_solution_primary direct
_atom_sites_solution_secondary difmap
_audit_creation_method SHELXL-97
_cell_angle_alpha 90.00
_cell_angle_beta 102.58(2)
_cell_angle_gamma 90.00
_cell_formula_units_Z 2
_cell_length_a 7.407(4)
_cell_length_b 12.392(3)
_cell_length_c 9.432(6)
_cell_measurement_reflns_used 25
_cell_measurement_temperature 200(2)
_cell_measurement_theta_max 15
_cell_measurement_theta_min 10
_cell_volume 845.0(7)
_computing_cell_refinement 'CRYSDA (Beurskens et al, 1992)'
_computing_data_collection
;
 Nonius CAD-4 Diffractometer Control Software. Data collection with
 profile analysis over all reflections (Lehman and Larsen, 1974; Grant
 and Gable, 1978)
;
_computing_data_reduction 'THE REFLEX (Garc\'ia-Granda et al, 1997)'
_computing_molecular_graphics 'EUCLID (Spek, 1982)'
_computing_publication_material
;
 SHELXL-97 (Sheldrick, 1997). All calculations made at the University of
Oviedo
 on the Scientific Computer Center and X-Ray group VAX/AXP-computers.
;
_computing_structure_refinement 'SHELXL-97 (Sheldrick, 1997)'
_computing_structure_solution
;
 direct methods using the SHELXS-86 (Sheldrick, 1990)
;
_diffrn_ambient_temperature 200(2)
_diffrn_measured_fraction_theta_full 1.000
_diffrn_measured_fraction_theta_max 1.000
_diffrn_measurement_device_type 'Nonius CAD4'
_diffrn_measurement_method \w-2\Q
_diffrn_radiation_monochromator graphite
_diffrn_radiation_source 'fine-focus sealed tube'
_diffrn_radiation_type MoK\a
_diffrn_radiation_wavelength 0.71073
_diffrn_reflns_av_R_equivalents 0.0321
_diffrn_reflns_av_sigmaI/netI 0.0706
_diffrn_reflns_limit_h_max 9
_diffrn_reflns_limit_h_min 0
_diffrn_reflns_limit_k_max 15
_diffrn_reflns_limit_k_min 0
_diffrn_reflns_limit_l_max 11
_diffrn_reflns_limit_l_min -11
_diffrn_reflns_number 1871
_diffrn_reflns_theta_full 26.00
_diffrn_reflns_theta_max 26.0
_diffrn_reflns_theta_min 2.21
_diffrn_standards_decay_% 1.15
_diffrn_standards_interval_count 200
_diffrn_standards_interval_time 60
_diffrn_standards_number 3
_exptl_absorpt_coefficient_mu 0.073
_exptl_absorpt_correction_type none
_exptl_crystal_colour Colourless
_exptl_crystal_density_diffrn 1.138
_exptl_crystal_description Prismatic
_exptl_crystal_F_000 316
_exptl_crystal_size_max 0.30
_exptl_crystal_size_mid 0.16
_exptl_crystal_size_min 0.13
_refine_diff_density_max 0.195
_refine_diff_density_min -0.212
_refine_diff_density_rms 0.045
_refine_ls_abs_structure_details 'Flack H D (1983), Acta Cryst. A39, 876-881'
_refine_ls_abs_structure_Flack 0(2)
_refine_ls_extinction_method none
_refine_ls_goodness_of_fit_ref 1.033
_refine_ls_hydrogen_treatment mixed
_refine_ls_matrix_type full
_refine_ls_number_parameters 261
_refine_ls_number_reflns 1736
_refine_ls_number_restraints 1
_refine_ls_restrained_S_all 1.033
_refine_ls_R_factor_all 0.1009
_refine_ls_R_factor_gt 0.0380
_refine_ls_shift/su_max 0.001
_refine_ls_shift/su_mean 0.001
_refine_ls_structure_factor_coef Fsqd
_refine_ls_weighting_details 'calc w=1/[\s^2^(Fo^2^)+(0.0510P)^2^+0.0000P] where P=(Fo^2^+2Fc^2^)/3'
_refine_ls_weighting_scheme calc
_refine_ls_wR_factor_gt 0.0820
_refine_ls_wR_factor_ref 0.1015
_reflns_number_gt 1088
_reflns_number_total 1736
_reflns_threshold_expression I>2sigma(I)
_cod_data_source_file ja010719m.cif
_cod_data_source_block 14e
_cod_original_cell_volume 844.9(7)
_cod_database_code 4115735

loop_
_symmetry_equiv_pos_as_xyz
'x, y, z'
'-x, y+1/2, -z'

loop_
_atom_site_label
_atom_site_type_symbol
_atom_site_fract_x
_atom_site_fract_y
_atom_site_fract_z
_atom_site_U_iso_or_equiv
_atom_site_adp_type
_atom_site_occupancy
_atom_site_calc_flag
_atom_site_refinement_flags
N1 N 0.2628(4) 0.0338(2) 0.7358(3) 0.0288(7) Uani 1 d .
O1 O 0.5138(3) 0.0499(2) 0.9186(2) 0.0343(6) Uani 1 d .
O2 O 0.6492(3) -0.2968(2) 0.6782(2) 0.0362(7) Uani 1 d .
C1 C 0.4184(5) -0.0031(3) 0.7974(4) 0.0267(8) Uani 1 d .
C2 C 0.3960(5) 0.1373(3) 0.9430(4) 0.0338(9) Uani 1 d .
H2A H 0.4587 0.2061 0.9430 0.054(3) Uiso 1 calc R
H2B H 0.3601 0.1286 1.0352 0.054(3) Uiso 1 calc R
C3 C 0.2276(5) 0.1313(3) 0.8174(4) 0.0271(8) Uani 1 d .
H3 H 0.218(5) 0.190(3) 0.752(4) 0.046(3) Uiso 1 d .
C4 C 0.0385(5) 0.1263(3) 0.8599(4) 0.0300(8) Uani 1 d .
C5 C -0.1120(5) 0.1310(4) 0.7211(4) 0.0395(9) Uani 1 d .
H5A H -0.234(6) 0.135(4) 0.751(4) 0.054(3) Uiso 1 d .
H5B H -0.104(6) 0.074(4) 0.655(4) 0.054(3) Uiso 1 d .
H5C H -0.100(5) 0.204(4) 0.664(4) 0.054(3) Uiso 1 d .
C6 C 0.0189(7) 0.2252(4) 0.9532(5) 0.0463(12) Uani 1 d .
H6A H -0.104(6) 0.223(3) 0.976(4) 0.046(3) Uiso 1 d .
H6B H 0.045(6) 0.282(4) 0.899(4) 0.046(3) Uiso 1 d .
H6C H 0.101(5) 0.224(3) 1.048(4) 0.046(3) Uiso 1 d .
C7 C 0.0177(6) 0.0227(4) 0.9427(5) 0.0419(11) Uani 1 d .
H7A H -0.110(6) 0.018(4) 0.974(4) 0.054(3) Uiso 1 d .
H7B H 0.124(6) 0.015(4) 1.041(4) 0.054(3) Uiso 1 d .
H7C H 0.020(6) -0.041(4) 0.879(4) 0.054(3) Uiso 1 d .
C8 C 0.5181(5) -0.0968(3) 0.7540(4) 0.0314(9) Uani 1 d .
H8A H 0.5721 -0.1379 0.8404 0.054(3) Uiso 1 calc R
H8B H 0.6187 -0.0704 0.7128 0.054(3) Uiso 1 calc R
C9 C 0.3991(5) -0.1723(3) 0.6447(4) 0.0284(8) Uani 1 d .
H9 H 0.322(6) -0.130(4) 0.572(4) 0.046(3) Uiso 1 d .
C10 C 0.2701(6) -0.2409(4) 0.7142(5) 0.0383(10) Uani 1 d .
H10A H 0.177(6) -0.285(4) 0.643(4) 0.054(3) Uiso 1 d .
H10B H 0.199(6) -0.196(4) 0.770(4) 0.054(3) Uiso 1 d .
H10C H 0.343(6) -0.292(4) 0.786(5) 0.054(3) Uiso 1 d .
C11 C 0.5169(5) -0.2434(3) 0.5680(4) 0.0283(8) Uani 1 d .
H11 H 0.435(5) -0.299(4) 0.509(4) 0.046(3) Uiso 1 d .
C12 C 0.7305(7) -0.3883(4) 0.6243(5) 0.0488(12) Uani 1 d .
H12A H 0.817(6) -0.423(4) 0.703(5) 0.054(3) Uiso 1 d .
H12B H 0.790(5) -0.365(4) 0.533(4) 0.054(3) Uiso 1 d .
H12C H 0.637(6) -0.434(4) 0.582(5) 0.054(3) Uiso 1 d .
C13 C 0.6099(5) -0.1786(3) 0.4669(3) 0.0291(8) Uani 1 d .
C14 C 0.5073(6) -0.1514(3) 0.3299(4) 0.0398(10) Uani 1 d .
H14 H 0.370(6) -0.178(3) 0.299(4) 0.046(3) Uiso 1 d .
C15 C 0.5861(8) -0.0886(4) 0.2373(5) 0.0507(13) Uani 1 d .
H15 H 0.510(6) -0.074(3) 0.145(5) 0.046(3) Uiso 1 d .
C16 C 0.7654(8) -0.0531(4) 0.2793(6) 0.0552(13) Uani 1 d .
H16 H 0.818(5) -0.007(3) 0.211(4) 0.046(3) Uiso 1 d .
C17 C 0.8665(7) -0.0807(3) 0.4139(5) 0.0512(13) Uani 1 d .
H17 H 0.991(6) -0.060(4) 0.448(4) 0.046(3) Uiso 1 d .
C18 C 0.7892(6) -0.1428(3) 0.5068(5) 0.0376(10) Uani 1 d .
H18 H 0.852(6) -0.159(4) 0.590(5) 0.046(3) Uiso 1 d .

loop_
_atom_site_aniso_label
_atom_site_aniso_U_11
_atom_site_aniso_U_22
_atom_site_aniso_U_33
_atom_site_aniso_U_23
_atom_site_aniso_U_13
_atom_site_aniso_U_12
N1 0.0324(18) 0.0287(17) 0.0261(15) -0.0047(14) 0.0080(14) 0.0041(15)
O1 0.0323(14) 0.0348(15) 0.0333(13) -0.0107(13) 0.0014(11) 0.0026(13)
O2 0.0466(16) 0.0319(14) 0.0311(13) 0.0040(13) 0.0108(12) 0.0156(13)
C1 0.029(2) 0.030(2) 0.0244(17) 0.0035(16) 0.0117(16) -0.0034(17)
C2 0.036(2) 0.030(2) 0.0363(19) -0.0043(19) 0.0108(16) -0.0007(19)
C3 0.0345(19) 0.0239(19) 0.0238(16) -0.0001(17) 0.0082(15) 0.0022(19)
C4 0.0344(19) 0.0248(19) 0.0335(18) -0.0023(18) 0.0134(16) -0.0013(19)
C5 0.031(2) 0.041(2) 0.045(2) 0.000(2) 0.0048(18) 0.005(2)
C6 0.052(3) 0.047(3) 0.045(3) -0.008(2) 0.021(2) 0.003(2)
C7 0.044(2) 0.043(3) 0.042(2) 0.008(2) 0.016(2) -0.005(2)
C8 0.027(2) 0.034(2) 0.0338(19) -0.0033(17) 0.0061(16) 0.0032(18)
C9 0.028(2) 0.027(2) 0.0293(19) 0.0011(17) 0.0043(16) 0.0009(17)
C10 0.038(2) 0.037(2) 0.043(2) 0.005(2) 0.016(2) -0.005(2)
C11 0.032(2) 0.026(2) 0.0263(17) 0.0028(17) 0.0050(16) 0.0014(17)
C12 0.065(3) 0.037(3) 0.048(3) 0.003(2) 0.021(2) 0.020(3)
C13 0.037(2) 0.024(2) 0.0283(19) 0.0006(17) 0.0118(16) 0.0065(18)
C14 0.054(3) 0.035(3) 0.032(2) -0.0004(19) 0.013(2) 0.005(2)
C15 0.083(4) 0.037(3) 0.034(2) 0.011(2) 0.019(2) 0.018(3)
C16 0.087(4) 0.028(2) 0.065(3) 0.002(2) 0.048(3) -0.002(3)
C17 0.055(3) 0.040(3) 0.070(3) -0.009(2) 0.037(3) -0.008(2)
C18 0.040(2) 0.033(2) 0.043(2) -0.003(2) 0.0145(19) 0.0011(19)

loop_
_atom_type_symbol
_atom_type_description
_atom_type_scat_dispersion_real
_atom_type_scat_dispersion_imag
_atom_type_scat_source
C C 0.0033 0.0016 'International Tables Vol C Tables 4.2.6.8 and 6.1.1.4'
H H 0.0000 0.0000 'International Tables Vol C Tables 4.2.6.8 and 6.1.1.4'
N N 0.0061 0.0033 'International Tables Vol C Tables 4.2.6.8 and 6.1.1.4'
O O 0.0106 0.0060 'International Tables Vol C Tables 4.2.6.8 and 6.1.1.4'

loop_
_geom_angle_atom_site_label_1
_geom_angle_atom_site_label_2
_geom_angle_atom_site_label_3
_geom_angle
C1 N1 C3 107.7(3)
C1 O1 C2 105.8(2)
C11 O2 C12 112.6(3)
N1 C1 O1 117.6(3)
N1 C1 C8 128.3(3)
O1 C1 C8 114.1(3)
O1 C2 C3 105.1(3)
O1 C2 H2A 110.7
C3 C2 H2A 110.7
O1 C2 H2B 110.7
C3 C2 H2B 110.7
H2A C2 H2B 108.8
N1 C3 C2 103.7(3)
N1 C3 C4 112.0(3)
C2 C3 C4 115.9(3)
N1 C3 H3 107(2)
C2 C3 H3 114(2)
C4 C3 H3 105(2)
C5 C4 C7 109.6(3)
C5 C4 C6 108.6(3)
C7 C4 C6 110.2(3)
C5 C4 C3 108.1(3)
C7 C4 C3 111.4(3)
C6 C4 C3 108.8(3)
C4 C5 H5A 107(2)
C4 C5 H5B 113(2)
H5A C5 H5B 114(4)
C4 C5 H5C 110(2)
H5A C5 H5C 106(4)
H5B C5 H5C 106(3)
C4 C6 H6A 108(2)
C4 C6 H6B 104(3)
H6A C6 H6B 118(4)
C4 C6 H6C 113(2)
H6A C6 H6C 103(3)
H6B C6 H6C 111(4)
C4 C7 H7A 113(2)
C4 C7 H7B 112(2)
H7A C7 H7B 106(3)
C4 C7 H7C 110(2)
H7A C7 H7C 105(3)
H7B C7 H7C 110(3)
C1 C8 C9 114.8(3)
C1 C8 H8A 108.6
C9 C8 H8A 108.6
C1 C8 H8B 108.6
C9 C8 H8B 108.6
H8A C8 H8B 107.5
C8 C9 C11 111.6(3)
C8 C9 C10 112.0(3)
C11 C9 C10 110.9(3)
C8 C9 H9 109(2)
C11 C9 H9 107(2)
C10 C9 H9 106(2)
C9 C10 H10A 114(2)
C9 C10 H10B 112(2)
H10A C10 H10B 107(3)
C9 C10 H10C 110(2)
H10A C10 H10C 108(3)
H10B C10 H10C 105(3)
O2 C11 C13 111.6(3)
O2 C11 C9 107.1(3)
C13 C11 C9 112.1(3)
O2 C11 H11 109(2)
C13 C11 H11 109(2)
C9 C11 H11 109(2)
O2 C12 H12A 110(2)
O2 C12 H12B 110(2)
H12A C12 H12B 114(3)
O2 C12 H12C 108(3)
H12A C12 H12C 112(4)
H12B C12 H12C 103(3)
C18 C13 C14 118.5(4)
C18 C13 C11 122.8(3)
C14 C13 C11 118.7(4)
C15 C14 C13 120.0(4)
C15 C14 H14 121(2)
C13 C14 H14 119(2)
C16 C15 C14 120.7(5)
C16 C15 H15 123(3)
C14 C15 H15 116(3)
C17 C16 C15 119.1(4)
C17 C16 H16 122(2)
C15 C16 H16 119(2)
C16 C17 C18 120.6(5)
C16 C17 H17 123(2)
C18 C17 H17 116(2)
C13 C18 C17 121.1(4)
C13 C18 H18 119(3)
C17 C18 H18 120(3)

loop_
_geom_bond_atom_site_label_1
_geom_bond_atom_site_label_2
_geom_bond_distance
N1 C1 1.259(4)
N1 C3 1.485(5)
O1 C1 1.373(4)
O1 C2 1.441(4)
O2 C11 1.426(4)
O2 C12 1.429(5)
C1 C8 1.480(5)
C2 C3 1.523(5)
C2 H2A 0.9700
C2 H2B 0.9700
C3 C4 1.540(5)
C3 H3 0.95(4)
C4 C5 1.525(5)
C4 C7 1.527(5)
C4 C6 1.534(5)
C5 H5A 1.00(4)
C5 H5B 0.95(5)
C5 H5C 1.07(5)
C6 H6A 0.98(4)
C6 H6B 0.92(4)
C6 H6C 0.97(4)
C7 H7A 1.05(4)
C7 H7B 1.08(4)
C7 H7C 1.00(5)
C8 C9 1.523(5)
C8 H8A 0.9700
C8 H8B 0.9700
C9 C11 1.528(5)
C9 C10 1.529(5)
C9 H9 0.95(4)
C10 H10A 1.01(4)
C10 H10B 0.99(4)
C10 H10C 1.00(4)
C11 C13 1.521(5)
C11 H11 1.01(4)
C12 H12A 0.97(4)
C12 H12B 1.09(4)
C12 H12C 0.92(4)
C13 C18 1.373(5)
C13 C14 1.390(5)
C14 C15 1.390(6)
C14 H14 1.05(4)
C15 C16 1.373(7)
C15 H15 0.94(4)
C16 C17 1.370(7)
C16 H16 1.00(4)
C17 C18 1.380(6)
C17 H17 0.94(4)
C18 H18 0.84(4)
